data_7046900
loop_
_publ_author_name
'Biancalana, Lorenzo'
'Batchelor, Lucinda K.'
'Ciancaleoni, Gianluca'
'Zacchini, Stefano'
'Pampaloni, Guido'
'Dyson, Paul J.'
'Marchetti, Fabio'

_publ_section_title
;
 Versatile coordination of acetazolamide to ruthenium(ii) p-cymene
 complexes and preliminary cytotoxicity studies.
;
_journal_issue 28
_journal_name_full 'Dalton transactions (Cambridge, England : 2003)'
_journal_page_first 9367
_journal_page_last 9384
_journal_paper_doi 10.1039/c8dt01555d
_journal_volume 47
_journal_year 2018
_chemical_formula_sum 'C20 H32 N7 O4 P Ru S2'
_chemical_formula_weight 630.68
_space_group_crystal_system triclinic
_space_group_IT_number 2
_space_group_name_Hall '-P 1'
_space_group_name_H-M_alt 'P -1'
_symmetry_space_group_name_Hall '-P 1'
_symmetry_space_group_name_H-M 'P -1'
_atom_sites_solution_hydrogens mixed
_audit_creation_method SHELXL-2014/7
_audit_update_record
;
2018-03-01 deposited with the CCDC.
2018-06-22 downloaded from the CCDC.
;
_cell_angle_alpha 80.535(2)
_cell_angle_beta 74.738(2)
_cell_angle_gamma 85.724(2)
_cell_formula_units_Z 2
_cell_length_a 9.8648(8)
_cell_length_b 10.3944(9)
_cell_length_c 13.2061(11)
_cell_measurement_reflns_used 9899
_cell_measurement_temperature 100(2)
_cell_measurement_theta_max 29.809
_cell_measurement_theta_min 2.366
_cell_volume 1287.90(19)
_computing_cell_refinement 'APEX3 (Bruker AXS, 2015)'
_computing_data_collection 'APEX3 (Bruker AXS, 2015)'
_computing_data_reduction 'SAINT (Bruker AXS, 2015)'
_computing_molecular_graphics 'ORTEPIII (Johnson, 1996)'
_computing_publication_material 'XCIF 2014/2 (Bruker AXS, 2014)'
_computing_structure_refinement 'SHELXL-2014/7 (Sheldrick, 2014)'
_computing_structure_solution 'SHELXT (Sheldrick, 2015)'
_diffrn_ambient_temperature 100(2)
_diffrn_measured_fraction_theta_full 0.996
_diffrn_measured_fraction_theta_max 0.995
_diffrn_measurement_device_type 'PHOTON100 area detector'
_diffrn_measurement_method 'phi and omega scans'
_diffrn_radiation_type MoK\a
_diffrn_radiation_wavelength 0.71073
_diffrn_reflns_av_R_equivalents 0.0441
_diffrn_reflns_av_unetI/netI 0.0456
_diffrn_reflns_Laue_measured_fraction_full 0.996
_diffrn_reflns_Laue_measured_fraction_max 0.995
_diffrn_reflns_limit_h_max 13
_diffrn_reflns_limit_h_min -13
_diffrn_reflns_limit_k_max 13
_diffrn_reflns_limit_k_min -13
_diffrn_reflns_limit_l_max 17
_diffrn_reflns_limit_l_min -17
_diffrn_reflns_number 19321
_diffrn_reflns_point_group_measured_fraction_full 0.996
_diffrn_reflns_point_group_measured_fraction_max 0.995
_diffrn_reflns_theta_full 25.242
_diffrn_reflns_theta_max 27.997
_diffrn_reflns_theta_min 1.617
_diffrn_source 'fine-focus sealed tube'
_exptl_absorpt_coefficient_mu 0.874
_exptl_absorpt_correction_T_max 0.7459
_exptl_absorpt_correction_T_min 0.5916
_exptl_absorpt_correction_type empirical
_exptl_absorpt_process_details
; 
 Data were corrected for Lorentz polarization and absorption
 effects (empirical absorption correction SADABS).
 R(int) =  0.0946 (selected reflections only, before parameter refinement)
 R(int) =  0.0567 (selected reflections only, after parameter refinement)
;
_exptl_crystal_colour yellow
_exptl_crystal_density_diffrn 1.626
_exptl_crystal_description prism
_exptl_crystal_F_000 648
_exptl_crystal_size_max 0.220
_exptl_crystal_size_mid 0.180
_exptl_crystal_size_min 0.150
_refine_diff_density_max 1.640
_refine_diff_density_min -0.805
_refine_diff_density_rms 0.124
_refine_ls_extinction_method none
_refine_ls_goodness_of_fit_ref 1.079
_refine_ls_hydrogen_treatment mixed
_refine_ls_matrix_type full
_refine_ls_number_parameters 329
_refine_ls_number_reflns 6184
_refine_ls_number_restraints 3
_refine_ls_restrained_S_all 1.079
_refine_ls_R_factor_all 0.0446
_refine_ls_R_factor_gt 0.0375
_refine_ls_shift/su_max 0.001
_refine_ls_shift/su_mean 0.000
_refine_ls_structure_factor_coef Fsqd
_refine_ls_weighting_details 'w=1/[\s^2^(Fo^2^)+(0.0456P)^2^+1.5642P] where P=(Fo^2^+2Fc^2^)/3'
_refine_ls_weighting_scheme calc
_refine_ls_wR_factor_gt 0.0914
_refine_ls_wR_factor_ref 0.0946
_reflns_Friedel_coverage 0.000
_reflns_number_gt 5503
_reflns_number_total 6184
_reflns_threshold_expression 'I > 2\s(I)'
_cod_data_source_file c8dt01555d3.cif
_cod_data_source_block 3
_cod_depositor_comments 'Adding full bibliography for 7046899--7046901.cif.'
_cod_database_code 7046900
_shelx_shelxl_version_number 2014/7
_shelx_space_group_comment
;
The symmetry employed for this shelxl refinement is uniquely defined
by the following loop, which should always be used as a source of
symmetry information in preference to the above space-group names.
They are only intended as comments.
;
_shelx_estimated_absorpt_t_min 0.831
_shelx_estimated_absorpt_t_max 0.880

loop_
_space_group_symop_operation_xyz
'x, y, z'
'-x, -y, -z'

loop_
_atom_site_label
_atom_site_type_symbol
_atom_site_fract_x
_atom_site_fract_y
_atom_site_fract_z
_atom_site_U_iso_or_equiv
_atom_site_adp_type
_atom_site_occupancy
_atom_site_site_symmetry_order
_atom_site_calc_flag
_atom_site_refinement_flags_posn
_atom_site_refinement_flags_adp
Ru1 Ru 0.67937(2) 0.42649(2) 0.22226(2) 0.00855(7) Uani 1 1 d . .
S1 S 0.77926(7) 0.83082(7) 0.26061(6) 0.01357(14) Uani 1 1 d . .
S2 S 0.52233(7) 0.64431(6) 0.34620(5) 0.01204(14) Uani 1 1 d . .
P1 P 0.82515(7) 0.33723(7) 0.32958(6) 0.01053(14) Uani 1 1 d . .
O1 O 0.9534(2) 1.0089(2) 0.18293(19) 0.0215(5) Uani 1 1 d . .
O2 O 0.4378(2) 0.7052(2) 0.27649(17) 0.0185(4) Uani 1 1 d . .
O3 O 0.4896(2) 0.6870(2) 0.44918(16) 0.0174(4) Uani 1 1 d . .
N1 N 0.7701(2) 0.5995(2) 0.22362(17) 0.0104(4) Uani 1 1 d . .
N2 N 0.9018(2) 0.6365(2) 0.16453(18) 0.0117(4) Uani 1 1 d . .
N4 N 0.5329(2) 0.4922(2) 0.35277(19) 0.0130(5) Uani 1 1 d D .
H4 H 0.533(4) 0.454(3) 0.4147(17) 0.016 Uiso 1 1 d D U
N3 N 1.0445(2) 0.8164(2) 0.12289(19) 0.0143(5) Uani 1 1 d . .
N5 N 0.9156(3) 0.1340(2) 0.4583(2) 0.0168(5) Uani 1 1 d . .
N6 N 1.1006(2) 0.2680(2) 0.32960(19) 0.0141(5) Uani 1 1 d . .
N7 N 0.9541(3) 0.3553(2) 0.48780(19) 0.0157(5) Uani 1 1 d . .
C1 C 0.6848(3) 0.4898(3) 0.0510(2) 0.0157(6) Uani 1 1 d . .
C2 C 0.7838(3) 0.3832(3) 0.0604(2) 0.0164(6) Uani 1 1 d . .
H2 H 0.8866 0.3979 0.0306 0.020 Uiso 1 1 calc R U
C3 C 0.7392(3) 0.2656(3) 0.1280(2) 0.0159(6) Uani 1 1 d . .
H3 H 0.8120 0.1993 0.1449 0.019 Uiso 1 1 calc R U
C4 C 0.5960(3) 0.2491(3) 0.1873(2) 0.0132(5) Uani 1 1 d . .
C5 C 0.5013(3) 0.3565(3) 0.1779(2) 0.0134(5) Uani 1 1 d . .
H5 H 0.4067 0.3547 0.2295 0.016 Uiso 1 1 calc R U
C6 C 0.5439(3) 0.4749(3) 0.1086(2) 0.0138(5) Uani 1 1 d . .
H6 H 0.4791 0.5536 0.1138 0.017 Uiso 1 1 calc R U
C7 C 0.7336(3) 0.6163(3) -0.0167(2) 0.0199(6) Uani 1 1 d . .
H7A H 0.7370 0.6113 -0.0908 0.030 Uiso 1 1 calc R U
H7B H 0.8276 0.6332 -0.0111 0.030 Uiso 1 1 calc R U
H7C H 0.6681 0.6872 0.0075 0.030 Uiso 1 1 calc R U
C8 C 0.5478(3) 0.1203(3) 0.2546(3) 0.0183(6) Uani 1 1 d . .
H8 H 0.6330 0.0680 0.2667 0.022 Uiso 1 1 calc R U
C9 C 0.4483(3) 0.1335(3) 0.3628(3) 0.0239(7) Uani 1 1 d . .
H9A H 0.4908 0.1875 0.3996 0.036 Uiso 1 1 calc R U
H9B H 0.4313 0.0468 0.4051 0.036 Uiso 1 1 calc R U
H9C H 0.3590 0.1745 0.3530 0.036 Uiso 1 1 calc R U
C10 C 0.4781(4) 0.0465(3) 0.1912(3) 0.0341(9) Uani 1 1 d . .
H10A H 0.3922 0.0943 0.1807 0.051 Uiso 1 1 calc R U
H10B H 0.4544 -0.0409 0.2304 0.051 Uiso 1 1 calc R U
H10C H 0.5431 0.0389 0.1220 0.051 Uiso 1 1 calc R U
C11 C 0.6965(3) 0.6868(3) 0.2775(2) 0.0121(5) Uani 1 1 d . .
C12 C 0.9239(3) 0.7585(3) 0.1740(2) 0.0119(5) Uani 1 1 d . .
C13 C 1.0496(3) 0.9441(3) 0.1298(2) 0.0163(6) Uani 1 1 d . .
C14 C 1.1834(3) 1.0078(3) 0.0647(3) 0.0247(7) Uani 1 1 d . .
H14A H 1.1827 1.0232 -0.0104 0.037 Uiso 1 1 calc R U
H14B H 1.2641 0.9506 0.0740 0.037 Uiso 1 1 calc R U
H14C H 1.1904 1.0913 0.0881 0.037 Uiso 1 1 calc R U
C15 C 0.8485(3) 0.4233(3) 0.4360(2) 0.0156(6) Uani 1 1 d . .
H15A H 0.8783 0.5134 0.4052 0.019 Uiso 1 1 calc R U
H15B H 0.7576 0.4289 0.4896 0.019 Uiso 1 1 calc R U
C16 C 1.0119(3) 0.3240(3) 0.2581(2) 0.0135(5) Uani 1 1 d . .
H16A H 1.0218 0.2683 0.2024 0.016 Uiso 1 1 calc R U
H16B H 1.0450 0.4117 0.2228 0.016 Uiso 1 1 calc R U
C17 C 0.8034(3) 0.1705(3) 0.4034(2) 0.0155(6) Uani 1 1 d . .
H17A H 0.7109 0.1651 0.4560 0.019 Uiso 1 1 calc R U
H17B H 0.8057 0.1084 0.3535 0.019 Uiso 1 1 calc R U
C18 C 1.0555(3) 0.1362(3) 0.3829(2) 0.0165(6) Uani 1 1 d . .
H18A H 1.0548 0.0818 0.3281 0.020 Uiso 1 1 calc R U
H18B H 1.1254 0.0962 0.4214 0.020 Uiso 1 1 calc R U
C19 C 0.9138(3) 0.2213(3) 0.5352(2) 0.0190(6) Uani 1 1 d . .
H19A H 0.9786 0.1842 0.5792 0.023 Uiso 1 1 calc R U
H19B H 0.8180 0.2241 0.5829 0.023 Uiso 1 1 calc R U
C20 C 1.0924(3) 0.3505(3) 0.4114(2) 0.0171(6) Uani 1 1 d . .
H20A H 1.1168 0.4404 0.3759 0.021 Uiso 1 1 calc R U
H20B H 1.1637 0.3179 0.4508 0.021 Uiso 1 1 calc R U
O4 O 0.2342(2) 0.6034(2) 0.1893(2) 0.0266(5) Uani 1 1 d D .
H401 H 0.283(4) 0.640(4) 0.222(3) 0.040 Uiso 1 1 d D U
H402 H 0.186(4) 0.669(3) 0.166(3) 0.040 Uiso 1 1 d D U

loop_
_atom_site_aniso_label
_atom_site_aniso_U_11
_atom_site_aniso_U_22
_atom_site_aniso_U_33
_atom_site_aniso_U_23
_atom_site_aniso_U_13
_atom_site_aniso_U_12
Ru1 0.00753(11) 0.00843(11) 0.00835(11) -0.00226(7) 0.00100(7) -0.00051(7)
S1 0.0125(3) 0.0099(3) 0.0168(3) -0.0058(3) 0.0013(3) -0.0003(2)
S2 0.0103(3) 0.0117(3) 0.0112(3) -0.0022(2) 0.0025(2) -0.0005(2)
P1 0.0096(3) 0.0098(3) 0.0107(3) -0.0020(3) 0.0003(3) -0.0004(2)
O1 0.0202(11) 0.0135(10) 0.0301(12) -0.0081(9) -0.0021(9) -0.0013(8)
O2 0.0142(10) 0.0177(10) 0.0217(11) -0.0012(9) -0.0028(8) 0.0008(8)
O3 0.0189(10) 0.0151(10) 0.0137(10) -0.0062(8) 0.0060(8) 0.0000(8)
N1 0.0104(10) 0.0103(11) 0.0084(10) -0.0006(8) 0.0014(8) -0.0018(8)
N2 0.0089(10) 0.0120(11) 0.0127(11) -0.0019(9) 0.0007(9) -0.0025(8)
N4 0.0140(11) 0.0121(11) 0.0098(11) -0.0005(9) 0.0016(9) -0.0013(9)
N3 0.0102(11) 0.0136(11) 0.0180(12) -0.0035(9) -0.0001(9) -0.0038(9)
N5 0.0133(12) 0.0161(12) 0.0183(12) 0.0030(10) -0.0026(10) -0.0010(9)
N6 0.0104(11) 0.0132(11) 0.0174(12) -0.0012(9) -0.0021(9) 0.0013(9)
N7 0.0136(11) 0.0188(12) 0.0135(12) -0.0014(9) -0.0022(9) -0.0012(9)
C1 0.0192(14) 0.0177(14) 0.0113(13) -0.0029(11) -0.0044(11) -0.0049(11)
C2 0.0133(13) 0.0227(15) 0.0135(13) -0.0099(11) 0.0008(11) -0.0027(11)
C3 0.0126(13) 0.0184(14) 0.0186(14) -0.0088(11) -0.0039(11) 0.0004(11)
C4 0.0140(13) 0.0107(13) 0.0160(13) -0.0058(10) -0.0027(11) -0.0022(10)
C5 0.0119(12) 0.0137(13) 0.0152(13) -0.0055(11) -0.0025(10) -0.0006(10)
C6 0.0152(13) 0.0108(13) 0.0170(14) -0.0072(11) -0.0042(11) 0.0007(10)
C7 0.0191(15) 0.0266(16) 0.0120(14) 0.0019(12) -0.0012(11) -0.0079(12)
C8 0.0184(14) 0.0106(13) 0.0268(16) -0.0032(12) -0.0066(12) -0.0032(11)
C9 0.0214(16) 0.0173(15) 0.0289(17) 0.0031(13) -0.0020(13) -0.0062(12)
C10 0.045(2) 0.0200(17) 0.043(2) -0.0067(15) -0.0164(18) -0.0121(15)
C11 0.0114(12) 0.0111(12) 0.0129(13) -0.0023(10) -0.0009(10) -0.0010(10)
C12 0.0122(12) 0.0118(12) 0.0109(12) -0.0042(10) -0.0005(10) 0.0008(10)
C13 0.0148(13) 0.0151(14) 0.0191(14) -0.0036(11) -0.0032(11) -0.0034(11)
C14 0.0187(15) 0.0205(16) 0.0324(18) -0.0015(13) -0.0013(13) -0.0094(12)
C15 0.0146(13) 0.0160(14) 0.0150(14) -0.0044(11) -0.0002(11) -0.0015(11)
C16 0.0110(13) 0.0149(13) 0.0126(13) -0.0017(10) -0.0001(10) -0.0004(10)
C17 0.0119(13) 0.0128(13) 0.0185(14) 0.0025(11) -0.0006(11) -0.0026(10)
C18 0.0120(13) 0.0136(13) 0.0212(15) 0.0004(11) -0.0020(11) 0.0015(10)
C19 0.0157(14) 0.0230(16) 0.0139(14) 0.0040(12) -0.0001(11) -0.0012(12)
C20 0.0133(13) 0.0193(14) 0.0188(14) -0.0047(12) -0.0027(11) -0.0016(11)
O4 0.0213(12) 0.0259(13) 0.0379(14) -0.0129(11) -0.0133(11) 0.0054(9)

loop_
_atom_type_symbol
_atom_type_description
_atom_type_scat_dispersion_real
_atom_type_scat_dispersion_imag
_atom_type_scat_source
C C 0.0033 0.0016 'International Tables Vol C Tables 4.2.6.8 and 6.1.1.4'
H H 0.0000 0.0000 'International Tables Vol C Tables 4.2.6.8 and 6.1.1.4'
N N 0.0061 0.0033 'International Tables Vol C Tables 4.2.6.8 and 6.1.1.4'
O O 0.0106 0.0060 'International Tables Vol C Tables 4.2.6.8 and 6.1.1.4'
S S 0.1246 0.1234 'International Tables Vol C Tables 4.2.6.8 and 6.1.1.4'
Ru Ru -1.2594 0.8363 'International Tables Vol C Tables 4.2.6.8 and 6.1.1.4'
P P 0.1023 0.0942 'International Tables Vol C Tables 4.2.6.8 and 6.1.1.4'

loop_
_geom_angle_atom_site_label_1
_geom_angle_atom_site_label_2
_geom_angle_atom_site_label_3
_geom_angle
N1 Ru1 N4 80.40(9)
N1 Ru1 C5 140.16(10)
N4 Ru1 C5 87.87(10)
N1 Ru1 C3 134.51(10)
N4 Ru1 C3 144.95(10)
C5 Ru1 C3 66.98(10)
N1 Ru1 C2 101.92(10)
N4 Ru1 C2 162.58(10)
C5 Ru1 C2 79.33(10)
C3 Ru1 C2 37.32(11)
N1 Ru1 C4 169.10(10)
N4 Ru1 C4 108.33(10)
C5 Ru1 C4 37.15(10)
C3 Ru1 C4 37.61(10)
C2 Ru1 C4 67.77(10)
N1 Ru1 C6 105.87(9)
N4 Ru1 C6 96.04(10)
C5 Ru1 C6 37.49(10)
C3 Ru1 C6 78.97(10)
C2 Ru1 C6 66.64(11)
C4 Ru1 C6 67.39(10)
N1 Ru1 C1 89.49(9)
N4 Ru1 C1 126.05(10)
C5 Ru1 C1 67.15(10)
C3 Ru1 C1 67.45(11)
C2 Ru1 C1 37.52(11)
C4 Ru1 C1 80.11(10)
C6 Ru1 C1 36.60(10)
N1 Ru1 P1 83.64(6)
N4 Ru1 P1 91.00(7)
C5 Ru1 P1 134.85(8)
C3 Ru1 P1 90.39(8)
C2 Ru1 P1 106.40(8)
C4 Ru1 P1 102.33(8)
C6 Ru1 P1 168.97(7)
C1 Ru1 P1 140.61(8)
C11 S1 C12 86.68(13)
O2 S2 O3 115.26(13)
O2 S2 N4 112.43(13)
O3 S2 N4 113.18(13)
O2 S2 C11 104.58(13)
O3 S2 C11 108.71(13)
N4 S2 C11 101.24(13)
C17 P1 C16 99.13(13)
C17 P1 C15 99.31(14)
C16 P1 C15 97.58(13)
C17 P1 Ru1 121.74(9)
C16 P1 Ru1 114.03(9)
C15 P1 Ru1 120.50(10)
C11 N1 N2 115.2(2)
C11 N1 Ru1 119.62(19)
N2 N1 Ru1 125.02(17)
C12 N2 N1 110.6(2)
S2 N4 Ru1 113.73(13)
S2 N4 H4 112(2)
Ru1 N4 H4 118(2)
C12 N3 C13 116.3(2)
C19 N5 C17 111.4(2)
C19 N5 C18 108.7(2)
C17 N5 C18 111.6(2)
C20 N6 C16 110.8(2)
C20 N6 C18 108.4(2)
C16 N6 C18 110.8(2)
C19 N7 C15 111.2(2)
C19 N7 C20 108.6(2)
C15 N7 C20 110.9(2)
C6 C1 C2 119.1(3)
C6 C1 C7 121.0(3)
C2 C1 C7 119.8(3)
C6 C1 Ru1 71.65(16)
C2 C1 Ru1 70.52(16)
C7 C1 Ru1 127.9(2)
C3 C2 C1 119.9(3)
C3 C2 Ru1 70.71(16)
C1 C2 Ru1 71.96(16)
C3 C2 H2 119.5
C1 C2 H2 119.5
Ru1 C2 H2 119.5
C2 C3 C4 121.6(3)
C2 C3 Ru1 71.97(16)
C4 C3 Ru1 72.48(15)
C2 C3 H3 118.7
C4 C3 H3 118.7
Ru1 C3 H3 118.7
C5 C4 C3 117.3(3)
C5 C4 C8 121.6(3)
C3 C4 C8 121.1(3)
C5 C4 Ru1 69.99(15)
C3 C4 Ru1 69.91(15)
C8 C4 Ru1 132.7(2)
C4 C5 C6 121.9(3)
C4 C5 Ru1 72.87(16)
C6 C5 Ru1 72.69(16)
C4 C5 H5 118.7
C6 C5 H5 118.7
Ru1 C5 H5 118.7
C1 C6 C5 120.2(3)
C1 C6 Ru1 71.74(16)
C5 C6 Ru1 69.82(16)
C1 C6 H6 119.2
C5 C6 H6 119.2
Ru1 C6 H6 119.2
C1 C7 H7A 109.5
C1 C7 H7B 109.5
H7A C7 H7B 109.5
C1 C7 H7C 109.5
H7A C7 H7C 109.5
H7B C7 H7C 109.5
C4 C8 C9 114.1(2)
C4 C8 C10 108.1(3)
C9 C8 C10 110.4(3)
C4 C8 H8 108.0
C9 C8 H8 108.0
C10 C8 H8 108.0
C8 C9 H9A 109.5
C8 C9 H9B 109.5
H9A C9 H9B 109.5
C8 C9 H9C 109.5
H9A C9 H9C 109.5
H9B C9 H9C 109.5
C8 C10 H10A 109.5
C8 C10 H10B 109.5
H10A C10 H10B 109.5
C8 C10 H10C 109.5
H10A C10 H10C 109.5
H10B C10 H10C 109.5
N1 C11 S1 114.3(2)
N1 C11 S2 115.4(2)
S1 C11 S2 130.03(16)
N2 C12 N3 121.6(2)
N2 C12 S1 113.2(2)
N3 C12 S1 125.2(2)
O1 C13 N3 125.1(3)
O1 C13 C14 120.4(3)
N3 C13 C14 114.5(3)
C13 C14 H14A 109.5
C13 C14 H14B 109.5
H14A C14 H14B 109.5
C13 C14 H14C 109.5
H14A C14 H14C 109.5
H14B C14 H14C 109.5
N7 C15 P1 111.28(19)
N7 C15 H15A 109.4
P1 C15 H15A 109.4
N7 C15 H15B 109.4
P1 C15 H15B 109.4
H15A C15 H15B 108.0
N6 C16 P1 112.11(19)
N6 C16 H16A 109.2
P1 C16 H16A 109.2
N6 C16 H16B 109.2
P1 C16 H16B 109.2
H16A C16 H16B 107.9
N5 C17 P1 110.89(19)
N5 C17 H17A 109.5
P1 C17 H17A 109.5
N5 C17 H17B 109.5
P1 C17 H17B 109.5
H17A C17 H17B 108.0
N5 C18 N6 114.1(2)
N5 C18 H18A 108.7
N6 C18 H18A 108.7
N5 C18 H18B 108.7
N6 C18 H18B 108.7
H18A C18 H18B 107.6
N5 C19 N7 114.6(2)
N5 C19 H19A 108.6
N7 C19 H19A 108.6
N5 C19 H19B 108.6
N7 C19 H19B 108.6
H19A C19 H19B 107.6
N6 C20 N7 114.5(2)
N6 C20 H20A 108.6
N7 C20 H20A 108.6
N6 C20 H20B 108.6
N7 C20 H20B 108.6
H20A C20 H20B 107.6
H401 O4 H402 102(4)

loop_
_geom_bond_atom_site_label_1
_geom_bond_atom_site_label_2
_geom_bond_distance
Ru1 N1 2.073(2)
Ru1 N4 2.110(2)
Ru1 C5 2.198(3)
Ru1 C3 2.201(3)
Ru1 C2 2.218(3)
Ru1 C4 2.235(3)
Ru1 C6 2.236(3)
Ru1 C1 2.237(3)
Ru1 P1 2.3192(7)
S1 C11 1.712(3)
S1 C12 1.781(3)
S2 O2 1.441(2)
S2 O3 1.448(2)
S2 N4 1.566(2)
S2 C11 1.770(3)
P1 C17 1.841(3)
P1 C16 1.842(3)
P1 C15 1.856(3)
O1 C13 1.247(4)
N1 C11 1.303(3)
N1 N2 1.373(3)
N2 C12 1.333(3)
N4 H4 0.851(18)
N3 C12 1.336(4)
N3 C13 1.350(4)
N5 C19 1.466(4)
N5 C17 1.470(4)
N5 C18 1.473(4)
N6 C20 1.469(4)
N6 C16 1.474(4)
N6 C18 1.476(4)
N7 C19 1.468(4)
N7 C15 1.470(4)
N7 C20 1.471(4)
C1 C6 1.404(4)
C1 C2 1.433(4)
C1 C7 1.497(4)
C2 C3 1.414(4)
C2 H2 1.0000
C3 C4 1.431(4)
C3 H3 1.0000
C4 C5 1.412(4)
C4 C8 1.512(4)
C5 C6 1.425(4)
C5 H5 1.0000
C6 H6 1.0000
C7 H7A 0.9800
C7 H7B 0.9800
C7 H7C 0.9800
C8 C9 1.527(4)
C8 C10 1.535(4)
C8 H8 1.0000
C9 H9A 0.9800
C9 H9B 0.9800
C9 H9C 0.9800
C10 H10A 0.9800
C10 H10B 0.9800
C10 H10C 0.9800
C13 C14 1.506(4)
C14 H14A 0.9800
C14 H14B 0.9800
C14 H14C 0.9800
C15 H15A 0.9900
C15 H15B 0.9900
C16 H16A 0.9900
C16 H16B 0.9900
C17 H17A 0.9900
C17 H17B 0.9900
C18 H18A 0.9900
C18 H18B 0.9900
C19 H19A 0.9900
C19 H19B 0.9900
C20 H20A 0.9900
C20 H20B 0.9900
O4 H401 0.871(19)
O4 H402 0.862(19)

loop_
_geom_hbond_atom_site_label_D
_geom_hbond_atom_site_label_H
_geom_hbond_atom_site_label_A
_geom_hbond_distance_DH
_geom_hbond_distance_HA
_geom_hbond_distance_DA
_geom_hbond_angle_DHA
_geom_hbond_site_symmetry_A
N4 H4 O3 0.851(18) 2.09(2) 2.918(3) 163(3) 2_666
O4 H401 O2 0.871(19) 2.05(2) 2.901(3) 167(4) .
O4 H402 N3 0.862(19) 2.11(2) 2.964(3) 172(4) 1_455
